data_7049316
loop_
_publ_author_name
'Mei, Yanbo'
'Borger, Jaap E.'
'Wu, Dong-Jun'
'Gr\"utzmacher, Hansj\"org'

_publ_section_title
;
 Salen supported Al-O-C[triple bond, length as m-dash]P and Ga-P[double
 bond, length as m-dash]C[double bond, length as m-dash]O complexes.
;
_journal_issue 13
_journal_name_full 'Dalton transactions (Cambridge, England : 2003)'
_journal_page_first 4370
_journal_page_last 4374
_journal_paper_doi 10.1039/c9dt00485h
_journal_volume 48
_journal_year 2019
_chemical_formula_moiety 'C33 H46 Al N2 O3 P'
_chemical_formula_sum 'C33 H46 Al N2 O3 P'
_chemical_formula_weight 576.67
_space_group_crystal_system orthorhombic
_space_group_IT_number 61
_space_group_name_Hall '-P 2ac 2ab'
_space_group_name_H-M_alt 'P b c a'
_symmetry_space_group_name_Hall '-P 2ac 2ab'
_symmetry_space_group_name_H-M 'P b c a'
_atom_sites_solution_hydrogens geom
_atom_sites_solution_primary dual
_audit_creation_date 2018-08-07
_audit_creation_method
;
Olex2 1.2
(compiled 2017.03.28 svn.r3405 for OlexSys, GUI svn.r5337)
;
_audit_update_record
;
2018-08-07 deposited with the CCDC.    2019-03-01 downloaded from the CCDC.
;
_cell_angle_alpha 90
_cell_angle_beta 90
_cell_angle_gamma 90
_cell_formula_units_Z 8
_cell_length_a 19.0738(7)
_cell_length_b 10.0930(4)
_cell_length_c 35.0786(13)
_cell_measurement_reflns_used 9783
_cell_measurement_temperature 100
_cell_measurement_theta_max 36.95
_cell_measurement_theta_min 2.43
_cell_volume 6753.0(4)
_computing_cell_refinement 'SAINT v8.37A (Bruker, 2015)'
_computing_data_reduction 'SAINT v8.37A (Bruker, 2015)'
_computing_molecular_graphics 'Olex2 (Dolomanov et al., 2009)'
_computing_publication_material 'Olex2 (Dolomanov et al., 2009)'
_computing_structure_refinement 'ShelXL (Sheldrick, 2015)'
_computing_structure_solution 'ShelXT (Sheldrick, 2015)'
_diffrn_ambient_temperature 100.0
_diffrn_measured_fraction_theta_full 0.999
_diffrn_measured_fraction_theta_max 0.998
_diffrn_measurement_device_type 'Bruker APEX-II CCD'
_diffrn_measurement_method '\f and \w scans'
_diffrn_radiation_type MoK\a
_diffrn_radiation_wavelength 0.71073
_diffrn_reflns_av_R_equivalents 0.0393
_diffrn_reflns_av_unetI/netI 0.0289
_diffrn_reflns_Laue_measured_fraction_full 0.999
_diffrn_reflns_Laue_measured_fraction_max 0.998
_diffrn_reflns_limit_h_max 28
_diffrn_reflns_limit_h_min -32
_diffrn_reflns_limit_k_max 17
_diffrn_reflns_limit_k_min -17
_diffrn_reflns_limit_l_max 59
_diffrn_reflns_limit_l_min -58
_diffrn_reflns_number 109152
_diffrn_reflns_point_group_measured_fraction_full 0.999
_diffrn_reflns_point_group_measured_fraction_max 0.998
_diffrn_reflns_theta_full 25.242
_diffrn_reflns_theta_max 37.081
_diffrn_reflns_theta_min 2.322
_diffrn_standards_number 0
_exptl_absorpt_coefficient_mu 0.140
_exptl_absorpt_correction_T_max 0.7473
_exptl_absorpt_correction_T_min 0.6834
_exptl_absorpt_correction_type multi-scan
_exptl_absorpt_process_details
'SADABS-2016/2 (Bruker,2016/2) was used for absorption correction. wR2(int) was 0.0536 before and 0.0479 after correction. The Ratio of minimum to maximum transmission is 0.9145. The \l/2 correction factor is Not present.'
_exptl_crystal_colour 'clear light yellow'
_exptl_crystal_colour_lustre clear
_exptl_crystal_colour_modifier light
_exptl_crystal_colour_primary yellow
_exptl_crystal_density_diffrn 1.134
_exptl_crystal_description prism
_exptl_crystal_F_000 2480
_exptl_crystal_preparation recrystallization
_exptl_crystal_recrystallization_method 'toluene solution layered with hexane'
_exptl_crystal_size_max 0.55
_exptl_crystal_size_mid 0.35
_exptl_crystal_size_min 0.35
_refine_diff_density_max 0.487
_refine_diff_density_min -0.555
_refine_diff_density_rms 0.058
_refine_ls_extinction_method none
_refine_ls_goodness_of_fit_ref 1.082
_refine_ls_hydrogen_treatment constr
_refine_ls_matrix_type full
_refine_ls_number_parameters 373
_refine_ls_number_reflns 17240
_refine_ls_number_restraints 0
_refine_ls_restrained_S_all 1.082
_refine_ls_R_factor_all 0.0653
_refine_ls_R_factor_gt 0.0472
_refine_ls_shift/su_max 0.002
_refine_ls_shift/su_mean 0.000
_refine_ls_structure_factor_coef Fsqd
_refine_ls_weighting_details 'w=1/[\s^2^(Fo^2^)+(0.0520P)^2^+2.2650P] where P=(Fo^2^+2Fc^2^)/3'
_refine_ls_weighting_scheme calc
_refine_ls_wR_factor_gt 0.1151
_refine_ls_wR_factor_ref 0.1232
_reflns_Friedel_coverage 0.000
_reflns_number_gt 13702
_reflns_number_total 17240
_reflns_threshold_expression 'I > 2\s(I)'
_cod_data_source_file c9dt00485h2.cif
_cod_data_source_block mo_myb485a_0ma
_cod_depositor_comments 'Adding full bibliography for 7049316--7049321.cif.'
_cod_database_code 7049316
_shelx_shelxl_version_number 2014/7
_shelx_space_group_comment
;
The symmetry employed for this shelxl refinement is uniquely defined
by the following loop, which should always be used as a source of
symmetry information in preference to the above space-group names.
They are only intended as comments.
;
_shelx_estimated_absorpt_t_max 0.953
_shelx_estimated_absorpt_t_min 0.927
_olex2_refinement_description
;
1. Fixed Uiso
 At 1.2 times of:
  All C(H) groups, All C(H,H) groups
 At 1.5 times of:
  All C(H,H,H) groups
2.a Secondary CH2 refined with riding coordinates:
 C3(H3a,H3b), C2(H2a,H2b)
2.b Aromatic/amide H refined with riding coordinates:
 C5(H5), C25(H25), C23(H23), C4(H4), C11(H11), C9(H9)
2.c Idealised Me refined as rotating group:
 C28(H28a,H28b,H28c), C27(H27a,H27b,H27c), C29(H29a,H29b,H29c), C32(H32a,H32b,
 H32c), C31(H31a,H31b,H31c), C15(H15a,H15b,H15c), C18(H18a,H18b,H18c), C33(H33a,
 H33b,H33c), C17(H17a,H17b,H17c), C14(H14a,H14b,H14c), C19(H19a,H19b,H19c),
 C13(H13a,H13b,H13c)
;
_olex2_submission_special_instructions 'No special instructions were received'

loop_
_space_group_symop_operation_xyz
'x, y, z'
'-x+1/2, -y, z+1/2'
'-x, y+1/2, -z+1/2'
'x+1/2, -y+1/2, -z'
'-x, -y, -z'
'x-1/2, y, -z-1/2'
'x, -y-1/2, z-1/2'
'-x-1/2, y-1/2, z'

loop_
_atom_site_label
_atom_site_type_symbol
_atom_site_fract_x
_atom_site_fract_y
_atom_site_fract_z
_atom_site_U_iso_or_equiv
_atom_site_adp_type
_atom_site_occupancy
_atom_site_site_symmetry_order
_atom_site_calc_flag
_atom_site_refinement_flags_posn
Al1 Al 0.41834(2) 0.52350(2) 0.69332(2) 0.01003(5) Uani 1 1 d .
P1 P 0.59901(2) 0.39400(3) 0.63200(2) 0.03088(7) Uani 1 1 d .
O2 O 0.37294(3) 0.42439(5) 0.72671(2) 0.01246(10) Uani 1 1 d .
O1 O 0.50987(3) 0.47255(7) 0.69193(2) 0.01672(11) Uani 1 1 d .
O3 O 0.38424(4) 0.43264(6) 0.65361(2) 0.01588(11) Uani 1 1 d .
N1 N 0.41117(4) 0.68857(6) 0.66372(2) 0.01191(11) Uani 1 1 d .
N2 N 0.43862(3) 0.65445(6) 0.73416(2) 0.01033(10) Uani 1 1 d .
C21 C 0.37314(4) 0.41699(7) 0.76454(2) 0.01007(11) Uani 1 1 d .
C20 C 0.40214(4) 0.51943(7) 0.78723(2) 0.01074(11) Uani 1 1 d .
C5 C 0.43085(4) 0.63771(7) 0.77036(2) 0.01087(11) Uani 1 1 d .
H5 H 0.4449 0.7075 0.7869 0.013 Uiso 1 1 calc R
C22 C 0.34328(4) 0.30538(7) 0.78312(2) 0.01187(12) Uani 1 1 d .
C25 C 0.40054(4) 0.51259(7) 0.82733(2) 0.01275(12) Uani 1 1 d .
H25 H 0.4199 0.5831 0.8419 0.015 Uiso 1 1 calc R
C23 C 0.34388(4) 0.30327(8) 0.82283(2) 0.01416(13) Uani 1 1 d .
H23 H 0.3244 0.2280 0.8352 0.017 Uiso 1 1 calc R
C4 C 0.40226(4) 0.69544(8) 0.62707(2) 0.01423(13) Uani 1 1 d .
H4 H 0.4043 0.7810 0.6158 0.017 Uiso 1 1 calc R
C3 C 0.42043(5) 0.81307(7) 0.68503(2) 0.01422(13) Uani 1 1 d .
H3A H 0.3744 0.8483 0.6933 0.017 Uiso 1 1 calc R
H3B H 0.4437 0.8804 0.6689 0.017 Uiso 1 1 calc R
C2 C 0.46573(4) 0.78033(7) 0.71951(2) 0.01307(12) Uani 1 1 d .
H2A H 0.5155 0.7713 0.7120 0.016 Uiso 1 1 calc R
H2B H 0.4619 0.8507 0.7391 0.016 Uiso 1 1 calc R
C1 C 0.54847(5) 0.43839(8) 0.66472(2) 0.01521(13) Uani 1 1 d .
C24 C 0.37128(4) 0.40487(8) 0.84600(2) 0.01337(12) Uani 1 1 d .
C26 C 0.31136(4) 0.19078(7) 0.76020(3) 0.01539(14) Uani 1 1 d .
C6 C 0.38963(5) 0.58597(8) 0.60212(2) 0.01515(13) Uani 1 1 d .
C7 C 0.37952(4) 0.45664(8) 0.61672(2) 0.01494(13) Uani 1 1 d .
C28 C 0.36679(5) 0.12970(8) 0.73355(3) 0.01997(16) Uani 1 1 d .
H28A H 0.3845 0.1979 0.7161 0.030 Uiso 1 1 calc GR
H28B H 0.3455 0.0577 0.7188 0.030 Uiso 1 1 calc GR
H28C H 0.4057 0.0946 0.7488 0.030 Uiso 1 1 calc GR
C11 C 0.38471(5) 0.61249(9) 0.56267(2) 0.02008(16) Uani 1 1 d .
H11 H 0.3920 0.7003 0.5537 0.024 Uiso 1 1 calc R
C9 C 0.35830(6) 0.38565(10) 0.55223(3) 0.02238(17) Uani 1 1 d .
H9 H 0.3471 0.3166 0.5348 0.027 Uiso 1 1 calc R
C27 C 0.24823(5) 0.24144(9) 0.73697(3) 0.02016(16) Uani 1 1 d .
H27A H 0.2117 0.2728 0.7544 0.030 Uiso 1 1 calc GR
H27B H 0.2296 0.1692 0.7213 0.030 Uiso 1 1 calc GR
H27C H 0.2632 0.3145 0.7205 0.030 Uiso 1 1 calc GR
C30 C 0.37043(5) 0.39522(8) 0.88961(2) 0.01708(14) Uani 1 1 d .
C8 C 0.36224(5) 0.35296(9) 0.59054(2) 0.01919(16) Uani 1 1 d .
C29 C 0.28471(5) 0.07917(9) 0.78626(3) 0.02397(18) Uani 1 1 d .
H29A H 0.3239 0.0436 0.8012 0.036 Uiso 1 1 calc GR
H29B H 0.2643 0.0084 0.7707 0.036 Uiso 1 1 calc GR
H29C H 0.2489 0.1143 0.8036 0.036 Uiso 1 1 calc GR
C32 C 0.31448(5) 0.29778(10) 0.90378(3) 0.02433(18) Uani 1 1 d .
H32A H 0.2688 0.3221 0.8931 0.036 Uiso 1 1 calc GR
H32B H 0.3121 0.3012 0.9317 0.036 Uiso 1 1 calc GR
H32C H 0.3268 0.2078 0.8957 0.036 Uiso 1 1 calc GR
C10 C 0.36956(6) 0.51346(10) 0.53694(2) 0.02243(18) Uani 1 1 d .
C31 C 0.44251(6) 0.34560(13) 0.90308(3) 0.0290(2) Uani 1 1 d .
H31A H 0.4522 0.2590 0.8916 0.043 Uiso 1 1 calc GR
H31B H 0.4425 0.3373 0.9309 0.043 Uiso 1 1 calc GR
H31C H 0.4788 0.4088 0.8953 0.043 Uiso 1 1 calc GR
C16 C 0.34906(7) 0.21120(10) 0.60475(3) 0.0283(2) Uani 1 1 d .
C15 C 0.41305(7) 0.44303(13) 0.47234(3) 0.0327(2) Uani 1 1 d .
H15A H 0.4615 0.4639 0.4795 0.049 Uiso 1 1 calc GR
H15B H 0.4071 0.4557 0.4448 0.049 Uiso 1 1 calc GR
H15C H 0.4027 0.3507 0.4789 0.049 Uiso 1 1 calc GR
C18 C 0.41608(8) 0.15729(11) 0.62347(4) 0.0353(3) Uani 1 1 d .
H18A H 0.4542 0.1566 0.6047 0.053 Uiso 1 1 calc GR
H18B H 0.4077 0.0669 0.6326 0.053 Uiso 1 1 calc GR
H18C H 0.4291 0.2140 0.6450 0.053 Uiso 1 1 calc GR
C33 C 0.35625(8) 0.53131(11) 0.90749(3) 0.0334(3) Uani 1 1 d .
H33A H 0.3939 0.5926 0.9005 0.050 Uiso 1 1 calc GR
H33B H 0.3544 0.5226 0.9353 0.050 Uiso 1 1 calc GR
H33C H 0.3114 0.5656 0.8981 0.050 Uiso 1 1 calc GR
C12 C 0.36266(7) 0.53525(11) 0.49393(3) 0.0307(2) Uani 1 1 d .
C17 C 0.28788(8) 0.21100(14) 0.63315(4) 0.0389(3) Uani 1 1 d .
H17A H 0.2998 0.2664 0.6551 0.058 Uiso 1 1 calc GR
H17B H 0.2789 0.1201 0.6417 0.058 Uiso 1 1 calc GR
H17C H 0.2458 0.2463 0.6207 0.058 Uiso 1 1 calc GR
C14 C 0.28762(8) 0.50149(19) 0.48131(3) 0.0490(4) Uani 1 1 d .
H14A H 0.2766 0.4101 0.4886 0.074 Uiso 1 1 calc GR
H14B H 0.2838 0.5109 0.4536 0.074 Uiso 1 1 calc GR
H14C H 0.2546 0.5620 0.4937 0.074 Uiso 1 1 calc GR
C19 C 0.32901(10) 0.11672(13) 0.57207(4) 0.0473(4) Uani 1 1 d .
H19A H 0.2862 0.1488 0.5597 0.071 Uiso 1 1 calc GR
H19B H 0.3208 0.0278 0.5823 0.071 Uiso 1 1 calc GR
H19C H 0.3672 0.1135 0.5534 0.071 Uiso 1 1 calc GR
C13 C 0.37973(13) 0.67827(14) 0.48273(3) 0.0583(5) Uani 1 1 d .
H13A H 0.3472 0.7386 0.4956 0.087 Uiso 1 1 calc GR
H13B H 0.3750 0.6884 0.4551 0.087 Uiso 1 1 calc GR
H13C H 0.4279 0.6993 0.4904 0.087 Uiso 1 1 calc GR

loop_
_atom_site_aniso_label
_atom_site_aniso_U_11
_atom_site_aniso_U_22
_atom_site_aniso_U_33
_atom_site_aniso_U_23
_atom_site_aniso_U_13
_atom_site_aniso_U_12
Al1 0.01130(10) 0.00857(9) 0.01023(9) -0.00152(7) -0.00235(7) 0.00066(7)
P1 0.03783(16) 0.03213(14) 0.02268(12) -0.00698(10) 0.01652(11) -0.00046(12)
O2 0.0142(2) 0.0106(2) 0.0126(2) -0.00191(17) -0.00117(18) -0.00279(18)
O1 0.0140(3) 0.0226(3) 0.0135(2) -0.0039(2) -0.00114(19) 0.0062(2)
O3 0.0229(3) 0.0131(2) 0.0117(2) -0.00178(18) -0.0066(2) -0.0009(2)
N1 0.0140(3) 0.0105(2) 0.0113(2) -0.00115(19) -0.0011(2) 0.0009(2)
N2 0.0108(3) 0.0088(2) 0.0114(2) -0.00076(18) 0.0000(2) -0.00136(19)
C21 0.0085(3) 0.0083(2) 0.0134(3) -0.0010(2) -0.0006(2) 0.0003(2)
C20 0.0114(3) 0.0087(2) 0.0122(3) -0.0010(2) 0.0006(2) -0.0009(2)
C5 0.0115(3) 0.0094(2) 0.0117(3) -0.0019(2) 0.0004(2) -0.0018(2)
C22 0.0092(3) 0.0085(2) 0.0179(3) -0.0003(2) -0.0007(2) -0.0005(2)
C25 0.0145(3) 0.0114(3) 0.0124(3) -0.0009(2) 0.0014(2) -0.0016(2)
C23 0.0129(3) 0.0111(3) 0.0185(3) 0.0021(2) 0.0020(3) -0.0015(2)
C4 0.0165(3) 0.0139(3) 0.0123(3) 0.0001(2) -0.0007(2) 0.0029(2)
C3 0.0209(4) 0.0089(3) 0.0128(3) -0.0003(2) 0.0002(3) -0.0006(2)
C2 0.0157(3) 0.0103(3) 0.0131(3) -0.0007(2) 0.0001(2) -0.0048(2)
C1 0.0187(4) 0.0138(3) 0.0131(3) 0.0002(2) 0.0000(3) 0.0018(3)
C24 0.0132(3) 0.0125(3) 0.0144(3) 0.0013(2) 0.0028(2) 0.0000(2)
C26 0.0121(3) 0.0091(3) 0.0250(4) -0.0016(2) -0.0028(3) -0.0022(2)
C6 0.0182(3) 0.0154(3) 0.0118(3) -0.0018(2) -0.0031(3) 0.0045(3)
C7 0.0166(3) 0.0153(3) 0.0129(3) -0.0031(2) -0.0058(3) 0.0027(3)
C28 0.0180(4) 0.0119(3) 0.0300(4) -0.0072(3) -0.0020(3) 0.0010(3)
C11 0.0281(4) 0.0205(4) 0.0117(3) -0.0010(3) -0.0030(3) 0.0077(3)
C9 0.0281(5) 0.0236(4) 0.0155(3) -0.0074(3) -0.0095(3) 0.0065(3)
C27 0.0130(3) 0.0164(3) 0.0311(4) -0.0029(3) -0.0069(3) -0.0016(3)
C30 0.0198(4) 0.0173(3) 0.0142(3) 0.0024(2) 0.0046(3) -0.0014(3)
C8 0.0237(4) 0.0179(3) 0.0159(3) -0.0049(3) -0.0084(3) 0.0026(3)
C29 0.0224(4) 0.0138(3) 0.0357(5) 0.0033(3) -0.0042(4) -0.0083(3)
C32 0.0244(4) 0.0270(4) 0.0216(4) 0.0061(3) 0.0080(3) -0.0048(4)
C10 0.0303(5) 0.0250(4) 0.0120(3) -0.0041(3) -0.0062(3) 0.0105(4)
C31 0.0226(5) 0.0442(6) 0.0202(4) 0.0104(4) -0.0002(3) -0.0019(4)
C16 0.0449(6) 0.0184(4) 0.0215(4) -0.0064(3) -0.0112(4) -0.0064(4)
C15 0.0406(6) 0.0401(6) 0.0174(4) -0.0097(4) -0.0025(4) 0.0086(5)
C18 0.0591(8) 0.0168(4) 0.0299(5) -0.0030(4) -0.0117(5) 0.0092(4)
C33 0.0604(8) 0.0213(4) 0.0186(4) -0.0014(3) 0.0155(4) 0.0001(5)
C12 0.0483(7) 0.0318(5) 0.0119(3) -0.0050(3) -0.0074(4) 0.0159(5)
C17 0.0455(7) 0.0381(6) 0.0330(6) -0.0047(5) -0.0071(5) -0.0227(5)
C14 0.0456(7) 0.0823(11) 0.0192(5) -0.0109(6) -0.0154(5) 0.0309(8)
C19 0.0852(12) 0.0271(5) 0.0297(6) -0.0114(4) -0.0166(6) -0.0141(6)
C13 0.1291(17) 0.0325(6) 0.0133(4) 0.0010(4) -0.0048(7) 0.0157(8)

loop_
_atom_type_symbol
_atom_type_description
_atom_type_scat_dispersion_real
_atom_type_scat_dispersion_imag
_atom_type_scat_source
C C 0.0033 0.0016 'International Tables Vol C Tables 4.2.6.8 and 6.1.1.4'
H H 0.0000 0.0000 'International Tables Vol C Tables 4.2.6.8 and 6.1.1.4'
Al Al 0.0645 0.0514 'International Tables Vol C Tables 4.2.6.8 and 6.1.1.4'
N N 0.0061 0.0033 'International Tables Vol C Tables 4.2.6.8 and 6.1.1.4'
O O 0.0106 0.0060 'International Tables Vol C Tables 4.2.6.8 and 6.1.1.4'
P P 0.1023 0.0942 'International Tables Vol C Tables 4.2.6.8 and 6.1.1.4'

loop_
_geom_angle_atom_site_label_1
_geom_angle_atom_site_label_2
_geom_angle_atom_site_label_3
_geom_angle
O2 Al1 O1 109.13(3)
O2 Al1 O3 92.73(3)
O2 Al1 N1 142.65(3)
O2 Al1 N2 89.66(3)
O1 Al1 N1 106.96(3)
O1 Al1 N2 91.17(3)
O3 Al1 O1 100.54(3)
O3 Al1 N1 89.87(3)
O3 Al1 N2 166.52(3)
N1 Al1 N2 80.26(3)
C21 O2 Al1 133.80(5)
C1 O1 Al1 131.38(6)
C7 O3 Al1 133.93(6)
C4 N1 Al1 125.22(5)
C4 N1 C3 118.21(7)
C3 N1 Al1 116.49(5)
C5 N2 Al1 126.90(5)
C5 N2 C2 119.98(6)
C2 N2 Al1 113.12(5)
O2 C21 C20 121.40(6)
O2 C21 C22 120.09(6)
C20 C21 C22 118.51(7)
C21 C20 C5 121.47(7)
C25 C20 C21 121.11(7)
C25 C20 C5 117.34(6)
N2 C5 C20 123.85(7)
N2 C5 H5 118.1
C20 C5 H5 118.1
C21 C22 C26 121.09(7)
C23 C22 C21 117.87(7)
C23 C22 C26 121.04(7)
C20 C25 H25 119.4
C24 C25 C20 121.24(7)
C24 C25 H25 119.4
C22 C23 H23 117.7
C22 C23 C24 124.65(7)
C24 C23 H23 117.7
N1 C4 H4 117.0
N1 C4 C6 125.92(7)
C6 C4 H4 117.0
N1 C3 H3A 110.4
N1 C3 H3B 110.4
N1 C3 C2 106.63(6)
H3A C3 H3B 108.6
C2 C3 H3A 110.4
C2 C3 H3B 110.4
N2 C2 C3 105.46(6)
N2 C2 H2A 110.6
N2 C2 H2B 110.6
C3 C2 H2A 110.6
C3 C2 H2B 110.6
H2A C2 H2B 108.8
O1 C1 P1 177.61(8)
C25 C24 C23 116.60(7)
C25 C24 C30 121.69(7)
C23 C24 C30 121.69(7)
C22 C26 C28 110.34(7)
C22 C26 C27 109.69(6)
C22 C26 C29 111.84(7)
C28 C26 C27 110.38(8)
C29 C26 C28 107.14(7)
C29 C26 C27 107.40(7)
C7 C6 C4 120.93(7)
C11 C6 C4 117.67(8)
C11 C6 C7 121.35(8)
O3 C7 C6 120.99(7)
O3 C7 C8 120.72(8)
C6 C7 C8 118.26(7)
C26 C28 H28A 109.5
C26 C28 H28B 109.5
C26 C28 H28C 109.5
H28A C28 H28B 109.5
H28A C28 H28C 109.5
H28B C28 H28C 109.5
C6 C11 H11 119.4
C10 C11 C6 121.22(9)
C10 C11 H11 119.4
C8 C9 H9 117.4
C8 C9 C10 125.24(8)
C10 C9 H9 117.4
C26 C27 H27A 109.5
C26 C27 H27B 109.5
C26 C27 H27C 109.5
H27A C27 H27B 109.5
H27A C27 H27C 109.5
H27B C27 H27C 109.5
C24 C30 C32 111.82(8)
C24 C30 C31 108.54(7)
C24 C30 C33 110.68(7)
C32 C30 C31 108.28(8)
C32 C30 C33 108.58(8)
C33 C30 C31 108.88(9)
C7 C8 C16 120.71(8)
C9 C8 C7 117.44(8)
C9 C8 C16 121.85(8)
C26 C29 H29A 109.5
C26 C29 H29B 109.5
C26 C29 H29C 109.5
H29A C29 H29B 109.5
H29A C29 H29C 109.5
H29B C29 H29C 109.5
C30 C32 H32A 109.5
C30 C32 H32B 109.5
C30 C32 H32C 109.5
H32A C32 H32B 109.5
H32A C32 H32C 109.5
H32B C32 H32C 109.5
C11 C10 C9 116.46(8)
C11 C10 C12 124.04(9)
C9 C10 C12 119.48(9)
C30 C31 H31A 109.5
C30 C31 H31B 109.5
C30 C31 H31C 109.5
H31A C31 H31B 109.5
H31A C31 H31C 109.5
H31B C31 H31C 109.5
C8 C16 C18 109.42(9)
C8 C16 C19 112.08(9)
C18 C16 C19 107.80(10)
C17 C16 C8 109.66(9)
C17 C16 C18 110.78(10)
C17 C16 C19 107.08(11)
H15A C15 H15B 109.5
H15A C15 H15C 109.5
H15B C15 H15C 109.5
C12 C15 H15A 109.5
C12 C15 H15B 109.5
C12 C15 H15C 109.5
C16 C18 H18A 109.5
C16 C18 H18B 109.5
C16 C18 H18C 109.5
H18A C18 H18B 109.5
H18A C18 H18C 109.5
H18B C18 H18C 109.5
C30 C33 H33A 109.5
C30 C33 H33B 109.5
C30 C33 H33C 109.5
H33A C33 H33B 109.5
H33A C33 H33C 109.5
H33B C33 H33C 109.5
C10 C12 C15 110.18(9)
C10 C12 C14 109.40(11)
C10 C12 C13 111.73(9)
C14 C12 C15 107.83(10)
C13 C12 C15 108.15(12)
C13 C12 C14 109.46(13)
C16 C17 H17A 109.5
C16 C17 H17B 109.5
C16 C17 H17C 109.5
H17A C17 H17B 109.5
H17A C17 H17C 109.5
H17B C17 H17C 109.5
C12 C14 H14A 109.5
C12 C14 H14B 109.5
C12 C14 H14C 109.5
H14A C14 H14B 109.5
H14A C14 H14C 109.5
H14B C14 H14C 109.5
C16 C19 H19A 109.5
C16 C19 H19B 109.5
C16 C19 H19C 109.5
H19A C19 H19B 109.5
H19A C19 H19C 109.5
H19B C19 H19C 109.5
C12 C13 H13A 109.5
C12 C13 H13B 109.5
C12 C13 H13C 109.5
H13A C13 H13B 109.5
H13A C13 H13C 109.5
H13B C13 H13C 109.5

loop_
_geom_bond_atom_site_label_1
_geom_bond_atom_site_label_2
_geom_bond_distance
Al1 O2 1.7670(6)
Al1 O1 1.8206(7)
Al1 O3 1.7901(6)
Al1 N1 1.9679(7)
Al1 N2 1.9873(7)
P1 C1 1.5646(9)
O2 C21 1.3293(9)
O1 C1 1.2538(10)
O3 C7 1.3195(10)
N1 C4 1.2985(10)
N1 C3 1.4729(10)
N2 C5 1.2893(10)
N2 C2 1.4648(10)
C21 C20 1.4173(10)
C21 C22 1.4207(10)
C20 C5 1.4407(10)
C20 C25 1.4086(11)
C5 H5 0.9500
C22 C23 1.3931(11)
C22 C26 1.5345(11)
C25 H25 0.9500
C25 C24 1.3864(11)
C23 H23 0.9500
C23 C24 1.4090(11)
C4 H4 0.9500
C4 C6 1.4300(11)
C3 H3A 0.9900
C3 H3B 0.9900
C3 C2 1.5227(11)
C2 H2A 0.9900
C2 H2B 0.9900
C24 C30 1.5329(11)
C26 C28 1.5401(13)
C26 C27 1.5413(12)
C26 C29 1.5371(13)
C6 C7 1.4155(12)
C6 C11 1.4126(11)
C7 C8 1.4308(11)
C28 H28A 0.9800
C28 H28B 0.9800
C28 H28C 0.9800
C11 H11 0.9500
C11 C10 1.3774(13)
C9 H9 0.9500
C9 C8 1.3860(13)
C9 C10 1.4134(15)
C27 H27A 0.9800
C27 H27B 0.9800
C27 H27C 0.9800
C30 C32 1.5341(13)
C30 C31 1.5377(14)
C30 C33 1.5341(14)
C8 C16 1.5358(14)
C29 H29A 0.9800
C29 H29B 0.9800
C29 H29C 0.9800
C32 H32A 0.9800
C32 H32B 0.9800
C32 H32C 0.9800
C10 C12 1.5304(13)
C31 H31A 0.9800
C31 H31B 0.9800
C31 H31C 0.9800
C16 C18 1.5366(17)
C16 C17 1.5342(19)
C16 C19 1.5395(14)
C15 H15A 0.9800
C15 H15B 0.9800
C15 H15C 0.9800
C15 C12 1.5375(16)
C18 H18A 0.9800
C18 H18B 0.9800
C18 H18C 0.9800
C33 H33A 0.9800
C33 H33B 0.9800
C33 H33C 0.9800
C12 C14 1.536(2)
C12 C13 1.531(2)
C17 H17A 0.9800
C17 H17B 0.9800
C17 H17C 0.9800
C14 H14A 0.9800
C14 H14B 0.9800
C14 H14C 0.9800
C19 H19A 0.9800
C19 H19B 0.9800
C19 H19C 0.9800
C13 H13A 0.9800
C13 H13B 0.9800
C13 H13C 0.9800
